data_7033687
loop_
_publ_author_name
'Feng, Chang'
'Sun, Jing-Wen'
'Yan, Peng-Fei'
'Li, Yu-Xin'
'Liu, Tian-Qi'
'Sun, Qing-Yan'
'Li, Guang-Ming'

_publ_section_title
;
 Color-tunable and white-light emission of one-dimensional
 l-di-2-thenoyltartaric acid mixed-lanthanide coordination polymers.
;
_journal_issue 10
_journal_name_full 'Dalton transactions (Cambridge, England : 2003)'
_journal_page_first 4640
_journal_page_last 4647
_journal_paper_doi 10.1039/c4dt03457k
_journal_volume 44
_journal_year 2015
_chemical_formula_moiety 'C44 H20 Eu2 O30 S6'
_chemical_formula_sum 'C44.5 H42.5 Eu2 O30.75 S6'
_chemical_formula_weight 1524.90
_chemical_name_common Eu
_chemical_name_systematic 2#Eu
_space_group_IT_number 19
_symmetry_cell_setting orthorhombic
_symmetry_space_group_name_Hall 'P 2ac 2ab'
_symmetry_space_group_name_H-M 'P 21 21 21'
_atom_sites_solution_hydrogens geom
_atom_sites_solution_primary direct
_atom_sites_solution_secondary difmap
_audit_creation_method SHELXL-97
_audit_update_record
;
2015-01-15 deposited with the CCDC.
2015-01-19 downloaded from the CCDC.
;
_cell_angle_alpha 90.000(5)
_cell_angle_beta 90.000(5)
_cell_angle_gamma 90.000(5)
_cell_formula_units_Z 4
_cell_length_a 9.749(5)
_cell_length_b 21.935(5)
_cell_length_c 31.167(5)
_cell_measurement_reflns_used 20882
_cell_measurement_temperature 293(2)
_cell_measurement_theta_max 25
_cell_measurement_theta_min 3.21
_cell_volume 6665(4)
_computing_cell_refinement 'Bruker FRAMBO'
_computing_data_collection 'Bruker FRAMBO'
_computing_data_reduction 'Bruker SHELXTL'
_computing_molecular_graphics 'Bruker SHELXTL'
_computing_publication_material 'Bruker SHELXTL'
_computing_structure_refinement 'SHELXL-97 (Sheldrick, 1997)'
_computing_structure_solution 'Bruker SHELXTL'
_diffrn_ambient_temperature 293(2)
_diffrn_measured_fraction_theta_full 0.997
_diffrn_measured_fraction_theta_max 0.997
_diffrn_measurement_device_type 'multiwire proportional'
_diffrn_measurement_method 'phi and omega scans'
_diffrn_radiation_monochromator graphite
_diffrn_radiation_source 'fine-focus sealed tube'
_diffrn_radiation_type MoK\a
_diffrn_radiation_wavelength 0.71069
_diffrn_reflns_av_R_equivalents 0.0351
_diffrn_reflns_av_sigmaI/netI 0.0608
_diffrn_reflns_limit_h_max 11
_diffrn_reflns_limit_h_min -11
_diffrn_reflns_limit_k_max 22
_diffrn_reflns_limit_k_min -26
_diffrn_reflns_limit_l_max 37
_diffrn_reflns_limit_l_min -36
_diffrn_reflns_number 20882
_diffrn_reflns_theta_full 25.00
_diffrn_reflns_theta_max 25.00
_diffrn_reflns_theta_min 3.21
_exptl_absorpt_coefficient_mu 2.130
_exptl_absorpt_correction_T_max 0.758
_exptl_absorpt_correction_T_min 0.590
_exptl_absorpt_correction_type multi-scan
_exptl_absorpt_process_details sadabs(Sheldrick,1996)
_exptl_crystal_colour colorless
_exptl_crystal_density_diffrn 1.520
_exptl_crystal_density_method 'not measured'
_exptl_crystal_description block
_exptl_crystal_F_000 2984
_exptl_crystal_preparation Luminescent
_exptl_crystal_recrystallization_method 'Re-crystallisation from solvent: '
_exptl_crystal_size_max 0.3
_exptl_crystal_size_mid 0.21
_exptl_crystal_size_min 0.13
_platon_squeeze_details ' ?'
_refine_diff_density_max 1.371
_refine_diff_density_min -0.933
_refine_diff_density_rms 0.133
_refine_ls_abs_structure_details 'Flack H D (1983), Acta Cryst. A39, 876-881'
_refine_ls_abs_structure_Flack 0.00(2)
_refine_ls_extinction_method none
_refine_ls_goodness_of_fit_ref 1.056
_refine_ls_hydrogen_treatment constr
_refine_ls_matrix_type full
_refine_ls_number_parameters 729
_refine_ls_number_reflns 11743
_refine_ls_number_restraints 446
_refine_ls_restrained_S_all 5.611
_refine_ls_R_factor_all 0.0632
_refine_ls_R_factor_gt 0.0559
_refine_ls_shift/su_max 0.007
_refine_ls_shift/su_mean 0.000
_refine_ls_structure_factor_coef Fsqd
_refine_ls_weighting_details 'calc w=1/[\s^2^(Fo^2^)+(0.0751P)^2^+17.1642P] where P=(Fo^2^+2Fc^2^)/3'
_refine_ls_weighting_scheme calc
_refine_ls_wR_factor_gt 0.1389
_refine_ls_wR_factor_ref 0.1438
_reflns_number_gt 9887
_reflns_number_total 11743
_reflns_threshold_expression >2sigma(I)
_cod_data_source_file c4dt03457k1.cif
_cod_data_source_block 2#Eu
_cod_depositor_comments 'Adding full bibliography for 7033687--7033690.cif.'
_cod_original_sg_symbol_Hall ' P 2ac 2ab '
_cod_original_sg_symbol_H-M 'P 21 21 21 '
_cod_database_code 7033687

loop_
_symmetry_equiv_pos_as_xyz
'x, y, z'
'-x+1/2, -y, z+1/2'
'x+1/2, -y+1/2, -z'
'-x, y+1/2, -z+1/2'

loop_
_atom_site_label
_atom_site_type_symbol
_atom_site_fract_x
_atom_site_fract_y
_atom_site_fract_z
_atom_site_U_iso_or_equiv
_atom_site_adp_type
_atom_site_occupancy
_atom_site_symmetry_multiplicity
_atom_site_calc_flag
_atom_site_refinement_flags
C1 C -0.197(8) 0.577(4) 0.585(2) 0.11(2) Uani 1 1 d U
C2 C -0.096(8) 0.553(4) 0.572(2) 0.096(19) Uani 1 1 d U
C4 C -0.052(5) 0.566(2) 0.6455(13) 0.055(12) Uani 1 1 d U
C5 C 0.008(4) 0.567(2) 0.6896(12) 0.043(11) Uani 1 1 d U
C6 C 0.117(4) 0.5089(19) 0.7676(12) 0.033(10) Uani 1 1 d .
C7 C 0.196(4) 0.545(2) 0.7332(12) 0.036(10) Uani 1 1 d .
H7 H 0.2027 0.5877 0.7416 0.043 Uiso 1 1 calc R
C8 C 0.340(4) 0.5195(19) 0.7245(12) 0.035(10) Uani 1 1 d .
H8 H 0.3348 0.4758 0.7183 0.042 Uiso 1 1 calc R
C9 C 0.442(4) 0.5315(16) 0.7621(12) 0.031(9) Uani 1 1 d .
C10 C 0.284(3) 0.4290(15) 0.8476(11) 0.029(8) Uani 1 1 d .
C12 C -0.064(4) 0.5699(19) 0.8794(11) 0.037(10) Uani 1 1 d .
C13 C -0.205(4) 0.6001(19) 0.8760(12) 0.039(10) Uani 1 1 d .
H13 H -0.2518 0.5845 0.8504 0.047 Uiso 1 1 calc R
C14 C -0.294(3) 0.588(2) 0.9144(12) 0.039(10) Uani 1 1 d .
H14 H -0.3026 0.5435 0.9183 0.047 Uiso 1 1 calc R
C15 C -0.434(4) 0.615(2) 0.9089(13) 0.043(11) Uani 1 1 d .
C16 C -0.145(5) 0.687(2) 0.8347(16) 0.057(14) Uani 1 1 d .
C17 C -0.144(6) 0.753(3) 0.837(2) 0.10(2) Uani 1 1 d DU
C20 C -0.232(7) 0.592(3) 0.9895(16) 0.072(15) Uani 1 1 d U
C21 C -0.147(8) 0.623(3) 1.0222(19) 0.094(19) Uani 1 1 d DU
C26 C -0.570(5) 0.3407(18) 0.7790(13) 0.046(12) Uani 1 1 d .
C27 C -0.576(6) 0.278(2) 0.7634(18) 0.067(15) Uani 1 1 d U
C30 C -0.613(9) 0.168(3) 0.759(3) 0.12(2) Uani 1 1 d U
C31 C -0.574(8) 0.191(3) 0.721(2) 0.10(2) Uani 1 1 d U
C32 C -0.537(6) 0.362(3) 0.9510(15) 0.070(15) Uani 1 1 d U
C33 C -0.607(6) 0.317(3) 0.969(2) 0.088(17) Uani 1 1 d DU
C36 C -0.681(9) 0.255(4) 1.030(2) 0.114(3) Uani 1 1 d DU
C37 C -0.573(4) 0.4036(15) 0.8406(12) 0.028(9) Uani 1 1 d .
H37 H -0.5249 0.4311 0.8210 0.034 Uiso 1 1 calc R
C38 C -0.493(4) 0.4005(18) 0.8809(12) 0.035(10) Uani 1 1 d .
H38 H -0.4958 0.4405 0.8948 0.042 Uiso 1 1 calc R
C39 C -0.342(4) 0.3826(19) 0.8735(13) 0.038(10) Uani 1 1 d .
C41 C 0.397(6) 0.524(3) 0.6530(17) 0.080(16) Uani 1 1 d U
C45 C -0.122(8) 0.860(4) 0.817(3) 0.16(3) Uani 1 1 d DU
C50 C 0.421(7) 0.562(3) 0.6151(18) 0.112(14) Uani 1 1 d DU
C70 C 0.188(8) 0.720(4) 0.909(4) 0.17(4) Uani 1 1 d U
H70A H 0.2306 0.7559 0.9204 0.255 Uiso 1 1 calc R
H70B H 0.1406 0.6986 0.9310 0.255 Uiso 1 1 calc R
H70C H 0.1243 0.7316 0.8867 0.255 Uiso 1 1 calc R
C71 C 0.050(12) 0.365(5) 0.923(3) 0.17(3) Uani 1 1 d U
H71A H 0.0253 0.3298 0.9390 0.262 Uiso 1 1 calc R
H71B H 0.0378 0.4011 0.9400 0.262 Uiso 1 1 calc R
H71C H 0.1446 0.3622 0.9142 0.262 Uiso 1 1 calc R
C87 C 0.443(13) 0.603(3) 0.544(2) 0.164(18) Uani 1 1 d DU
C88 C 0.431(11) 0.649(3) 0.565(2) 0.15(2) Uani 1 1 d DU
C89 C -0.729(8) 0.222(3) 0.997(2) 0.103(19) Uani 1 1 d DU
C90 C -0.171(9) 0.857(4) 0.855(3) 0.14(3) Uani 1 1 d DU
C97 C 0.000(10) 0.691(4) 1.064(3) 0.146(6) Uani 1 1 d DU
C98 C -0.041(11) 0.646(4) 1.084(3) 0.140(6) Uani 1 1 d DU
O1 O -0.054(4) 0.5897(18) 0.7200(10) 0.070(11) Uani 1 1 d .
O2 O 0.129(3) 0.5400(14) 0.6923(8) 0.041(8) Uani 1 1 d .
O3 O 0.059(3) 0.4616(13) 0.7559(8) 0.041(7) Uani 1 1 d .
O4 O 0.107(3) 0.5283(13) 0.8055(7) 0.032(6) Uani 1 1 d .
O5 O 0.394(3) 0.5516(15) 0.7972(9) 0.048(8) Uani 1 1 d .
O6 O 0.563(3) 0.5195(16) 0.7548(10) 0.053(9) Uani 1 1 d .
O7 O -0.064(3) 0.5118(13) 0.8799(8) 0.040(7) Uani 1 1 d .
O8 O 0.040(3) 0.6021(14) 0.8796(10) 0.048(8) Uani 1 1 d .
O9 O 0.276(3) 0.4755(12) 0.8710(8) 0.038(7) Uani 1 1 d .
O10 O 0.184(3) 0.4026(13) 0.8298(10) 0.047(8) Uani 1 1 d .
O11 O -0.504(3) 0.5899(16) 0.8797(10) 0.055(9) Uani 1 1 d .
O12 O -0.470(3) 0.6604(17) 0.9308(11) 0.063(10) Uani 1 1 d .
O13 O -0.195(3) 0.6646(15) 0.8727(9) 0.046(8) Uani 1 1 d .
O14 O -0.219(3) 0.6133(14) 0.9507(8) 0.045(8) Uani 1 1 d .
O15 O -0.102(4) 0.657(2) 0.8064(11) 0.075(12) Uani 1 1 d .
O16 O -0.325(7) 0.555(3) 0.995(2) 0.142(5) Uani 1 1 d U
O17 O 0.185(4) 0.6581(14) 0.8055(11) 0.059(10) Uani 1 1 d .
H101 H 0.1362 0.6288 0.7966 0.071 Uiso 1 1 d R
H102 H 0.1351 0.6897 0.8066 0.071 Uiso 1 1 d R
O18 O 0.293(4) 0.6806(15) 0.8903(14) 0.080(12) Uani 1 1 d U
O19 O 0.260(4) 0.562(2) 0.9374(11) 0.087(13) Uani 1 1 d .
H103 H 0.2779 0.5243 0.9369 0.105 Uiso 1 1 d R
H104 H 0.1735 0.5663 0.9383 0.105 Uiso 1 1 d R
O20 O -0.128(6) 0.363(2) 0.7797(16) 0.124(17) Uani 1 1 d U
H105 H -0.1807 0.3457 0.7618 0.149 Uiso 1 1 d R
H106 H -0.0535 0.3717 0.7666 0.149 Uiso 1 1 d R
O21 O -0.278(3) 0.4189(14) 0.8489(10) 0.054(8) Uani 1 1 d .
O23 O -0.554(5) 0.3841(17) 0.7569(11) 0.082(12) Uani 1 1 d U
O24 O -0.574(3) 0.3449(11) 0.8217(8) 0.035(7) Uani 1 1 d .
O25 O -0.466(6) 0.399(2) 0.9673(13) 0.097(14) Uani 1 1 d U
O26 O -0.562(3) 0.3567(14) 0.9084(8) 0.044(8) Uani 1 1 d .
O27 O 0.393(3) 0.5520(17) 0.6882(9) 0.053(9) Uani 1 1 d U
O28 O -0.190(3) 0.5152(13) 0.7907(9) 0.040(7) Uani 1 1 d .
H107 H -0.1128 0.5249 0.7803 0.048 Uiso 1 1 d R
H108 H -0.2494 0.5401 0.7810 0.048 Uiso 1 1 d R
O29 O -0.036(4) 0.3693(18) 0.8847(13) 0.087(12) Uani 1 1 d U
O30 O 0.385(6) 0.469(3) 0.6485(17) 0.123(17) Uani 1 1 d U
O42 O -0.297(3) 0.3363(16) 0.8900(12) 0.069(11) Uani 1 1 d .
C28A C -0.544(6) 0.262(2) 0.7134(15) 0.109(15) Uani 0.33 1 d P
C28B C -0.627(3) 0.2214(9) 0.7975(10) 0.129(11) Uani 0.67 1 d P
S3A S -0.544(6) 0.262(2) 0.7134(15) 0.109(15) Uani 0.33 1 d P
S3B S -0.627(3) 0.2214(9) 0.7975(10) 0.129(11) Uani 0.67 1 d P
C35A C -0.687(4) 0.2572(15) 0.9512(12) 0.115(11) Uani 0.50 1 d P
S6A S -0.687(4) 0.2572(15) 0.9512(12) 0.115(11) Uani 0.50 1 d P
C35B C -0.606(4) 0.3116(19) 1.0263(10) 0.120(11) Uani 0.50 1 d PU
S6B S -0.606(4) 0.3116(19) 1.0263(10) 0.120(11) Uani 0.50 1 d P
C99A C -0.159(7) 0.601(3) 1.070(2) 0.14(2) Uiso 0.33 1 d P
C99B C -0.066(4) 0.6860(15) 1.0112(10) 0.139(10) Uiso 0.67 1 d P
S2A S -0.159(7) 0.601(3) 1.070(2) 0.14(2) Uiso 0.33 1 d P
S2B S -0.066(4) 0.6860(15) 1.0112(10) 0.139(10) Uiso 0.67 1 d P
C18A C -0.187(5) 0.7929(16) 0.8746(17) 0.119(16) Uani 0.40 1 d P
C18B C -0.091(3) 0.7952(15) 0.7953(10) 0.132(10) Uani 0.60 1 d P
S4A S -0.187(5) 0.7929(16) 0.8746(17) 0.119(16) Uani 0.40 1 d P
S4B S -0.091(3) 0.7952(15) 0.7953(10) 0.132(10) Uani 0.60 1 d P
C3A C 0.032(4) 0.5340(16) 0.6052(8) 0.118(10) Uani 0.60 1 d P
C3B C -0.205(3) 0.5903(19) 0.6363(10) 0.094(11) Uani 0.40 1 d PD
S1B S -0.205(3) 0.5903(19) 0.6363(10) 0.094(11) Uani 0.40 1 d P
S1A S 0.032(4) 0.5340(16) 0.6052(8) 0.118(10) Uani 0.60 1 d P
C48A C 0.430(6) 0.535(3) 0.5678(14) 0.151(13) Uani 0.40 1 d PDU
C48B C 0.425(4) 0.6318(16) 0.6151(10) 0.137(10) Uani 0.60 1 d PDU
S5B S 0.425(4) 0.6318(16) 0.6151(10) 0.137(10) Uani 0.60 1 d PU
S5A S 0.430(6) 0.535(3) 0.5678(14) 0.151(13) Uani 0.40 1 d PU
Eu1 Eu 0.26799(18) 0.57943(9) 0.85717(6) 0.0321(5) Uani 1 1 d .
Eu2 Eu -0.04989(19) 0.43898(9) 0.82579(6) 0.0341(5) Uani 1 1 d .

loop_
_atom_site_aniso_label
_atom_site_aniso_U_11
_atom_site_aniso_U_22
_atom_site_aniso_U_33
_atom_site_aniso_U_23
_atom_site_aniso_U_13
_atom_site_aniso_U_12
C1 0.10(4) 0.13(6) 0.10(4) 0.00(4) -0.04(3) 0.01(4)
C2 0.11(3) 0.11(4) 0.07(3) 0.00(3) -0.02(3) -0.01(3)
C4 0.05(2) 0.08(3) 0.039(19) 0.01(2) -0.01(2) 0.00(3)
C5 0.030(19) 0.06(3) 0.035(18) 0.00(2) 0.000(17) 0.01(2)
C6 0.013(17) 0.05(2) 0.035(19) 0.007(18) -0.003(16) 0.006(18)
C7 0.019(18) 0.05(2) 0.034(19) 0.003(18) -0.003(16) -0.001(18)
C8 0.019(18) 0.05(2) 0.04(2) 0.015(18) -0.008(16) -0.001(18)
C9 0.022(18) 0.032(17) 0.039(19) 0.017(16) -0.002(17) 0.006(18)
C10 0.014(14) 0.032(18) 0.041(19) 0.016(15) 0.010(15) 0.000(16)
C12 0.03(2) 0.05(2) 0.025(17) -0.008(18) 0.009(16) 0.01(2)
C13 0.03(2) 0.06(2) 0.033(19) -0.009(18) -0.001(17) 0.01(2)
C14 0.013(16) 0.06(2) 0.04(2) -0.01(2) 0.004(16) -0.009(19)
C15 0.012(17) 0.06(3) 0.05(2) -0.01(2) 0.011(18) 0.00(2)
C16 0.03(2) 0.08(3) 0.06(3) 0.03(3) 0.01(2) 0.01(2)
C17 0.03(3) 0.12(4) 0.14(5) 0.08(4) 0.03(3) 0.02(3)
C20 0.09(3) 0.07(3) 0.05(2) 0.01(2) -0.02(2) -0.01(3)
C21 0.12(4) 0.10(3) 0.07(3) 0.01(3) -0.01(3) 0.01(3)
C26 0.06(3) 0.03(2) 0.04(2) 0.003(18) -0.02(2) 0.01(2)
C27 0.06(3) 0.06(3) 0.09(3) -0.02(3) -0.02(3) 0.00(3)
C30 0.10(5) 0.08(4) 0.18(5) -0.06(4) 0.00(5) 0.00(4)
C31 0.08(4) 0.11(4) 0.12(4) -0.07(3) -0.04(4) 0.01(4)
C32 0.05(3) 0.12(4) 0.05(2) 0.04(3) 0.00(2) 0.00(3)
C33 0.05(3) 0.12(4) 0.10(3) 0.01(3) 0.03(3) 0.00(3)
C36 0.114(4) 0.114(4) 0.114(4) 0.000(3) 0.000(3) 0.000(3)
C37 0.017(17) 0.025(17) 0.042(19) 0.004(15) 0.007(15) 0.002(15)
C38 0.03(2) 0.033(19) 0.04(2) 0.003(17) -0.002(17) -0.009(17)
C39 0.03(2) 0.04(2) 0.04(2) 0.017(19) -0.001(18) 0.000(19)
C41 0.06(3) 0.12(3) 0.05(3) 0.01(3) 0.01(3) -0.02(4)
C45 0.08(5) 0.16(6) 0.24(5) 0.13(5) 0.04(5) 0.01(5)
C50 0.07(3) 0.16(2) 0.11(2) 0.01(2) -0.01(3) -0.02(3)
C70 0.08(5) 0.11(5) 0.32(12) -0.12(6) 0.00(6) 0.02(4)
C71 0.17(5) 0.19(5) 0.17(5) 0.03(4) -0.01(4) -0.01(4)
C87 0.14(4) 0.21(3) 0.14(2) 0.02(2) 0.00(3) -0.01(3)
C88 0.11(5) 0.21(3) 0.13(3) 0.04(3) 0.01(5) -0.03(5)
C89 0.08(4) 0.11(4) 0.12(4) 0.04(3) 0.03(4) 0.00(3)
C90 0.09(5) 0.10(5) 0.22(6) 0.03(6) 0.03(5) 0.02(5)
C97 0.146(6) 0.146(7) 0.145(7) 0.000(4) 0.000(4) 0.000(4)
C98 0.140(6) 0.140(7) 0.139(7) 0.000(4) 0.000(4) 0.000(4)
O1 0.048(18) 0.11(3) 0.056(18) -0.01(2) -0.013(17) 0.03(2)
O2 0.032(14) 0.070(19) 0.021(12) 0.008(13) -0.008(11) 0.011(15)
O3 0.032(14) 0.053(16) 0.038(14) 0.000(13) 0.005(13) -0.008(15)
O4 0.021(12) 0.048(15) 0.025(12) 0.005(12) 0.000(11) -0.006(12)
O5 0.031(14) 0.07(2) 0.042(16) -0.002(16) 0.002(13) 0.002(16)
O6 0.021(14) 0.08(2) 0.054(17) -0.003(17) 0.002(14) 0.004(17)
O7 0.034(15) 0.053(16) 0.034(13) 0.002(13) 0.006(13) -0.002(15)
O8 0.014(12) 0.062(18) 0.068(19) -0.007(16) -0.001(14) -0.004(15)
O9 0.032(14) 0.040(14) 0.041(14) 0.000(12) -0.003(13) 0.012(13)
O10 0.018(13) 0.048(16) 0.073(19) 0.008(16) -0.004(14) 0.001(12)
O11 0.018(12) 0.08(2) 0.068(19) -0.032(18) -0.006(14) 0.014(15)
O12 0.033(17) 0.09(2) 0.066(19) -0.037(18) -0.014(16) 0.016(18)
O13 0.028(15) 0.067(19) 0.043(15) 0.008(15) 0.015(13) 0.007(15)
O14 0.037(16) 0.067(18) 0.030(13) -0.004(13) 0.000(13) -0.006(16)
O15 0.05(2) 0.13(3) 0.044(18) -0.01(2) 0.014(17) 0.02(2)
O16 0.142(6) 0.142(7) 0.141(7) 0.000(4) 0.000(4) -0.001(4)
O17 0.06(2) 0.040(16) 0.07(2) 0.012(16) 0.013(19) 0.007(17)
O18 0.05(2) 0.050(17) 0.13(3) -0.05(2) -0.03(2) 0.007(17)
O19 0.07(2) 0.13(3) 0.06(2) -0.02(2) -0.009(19) 0.02(3)
O20 0.12(3) 0.13(3) 0.13(3) -0.05(3) 0.05(3) -0.06(3)
O21 0.018(12) 0.072(18) 0.071(19) 0.033(17) 0.007(14) -0.002(16)
O23 0.13(3) 0.07(2) 0.052(18) -0.001(17) 0.00(2) -0.01(2)
O24 0.037(15) 0.028(12) 0.041(14) 0.008(12) 0.001(14) 0.008(12)
O25 0.11(3) 0.12(3) 0.07(2) 0.01(2) -0.01(2) -0.02(3)
O26 0.029(14) 0.064(18) 0.039(15) 0.023(14) 0.008(13) 0.001(16)
O27 0.031(14) 0.09(2) 0.035(14) 0.021(15) 0.006(12) -0.009(17)
O28 0.019(13) 0.051(16) 0.051(16) 0.008(14) -0.007(13) 0.004(13)
O29 0.06(2) 0.10(2) 0.10(2) 0.06(2) -0.01(2) 0.02(2)
O30 0.13(3) 0.12(3) 0.11(3) -0.02(2) 0.02(3) -0.01(3)
O42 0.027(16) 0.08(2) 0.10(2) 0.05(2) 0.015(17) 0.015(17)
C28A 0.11(3) 0.10(3) 0.11(3) -0.06(2) -0.01(3) 0.01(3)
C28B 0.17(3) 0.046(10) 0.18(2) -0.002(13) -0.02(2) -0.011(14)
S3A 0.11(3) 0.10(3) 0.11(3) -0.06(2) -0.01(3) 0.01(3)
S3B 0.17(3) 0.046(10) 0.18(2) -0.002(13) -0.02(2) -0.011(14)
C35A 0.09(2) 0.11(2) 0.14(2) 0.072(19) 0.023(19) 0.001(18)
S6A 0.09(2) 0.11(2) 0.14(2) 0.072(19) 0.023(19) 0.001(18)
C35B 0.12(2) 0.15(2) 0.089(16) 0.035(18) 0.018(17) -0.016(19)
S6B 0.12(2) 0.15(2) 0.089(16) 0.035(18) 0.018(17) -0.016(19)
C18A 0.11(3) 0.059(18) 0.18(4) 0.01(2) 0.05(3) 0.02(2)
C18B 0.079(17) 0.17(2) 0.14(2) 0.103(19) 0.026(16) 0.021(18)
S4A 0.11(3) 0.059(18) 0.18(4) 0.01(2) 0.05(3) 0.02(2)
S4B 0.079(17) 0.17(2) 0.14(2) 0.103(19) 0.026(16) 0.021(18)
C3A 0.14(2) 0.15(2) 0.070(13) 0.007(15) -0.033(15) 0.01(2)
C3B 0.065(17) 0.14(3) 0.075(18) 0.01(2) -0.039(15) 0.02(2)
S1B 0.065(17) 0.14(3) 0.075(18) 0.01(2) -0.039(15) 0.02(2)
S1A 0.14(2) 0.15(2) 0.070(13) 0.007(15) -0.033(15) 0.01(2)
C48A 0.13(3) 0.23(2) 0.10(2) 0.001(18) 0.00(3) -0.03(3)
C48B 0.11(2) 0.162(19) 0.138(17) 0.043(16) -0.01(2) -0.01(2)
S5B 0.11(2) 0.162(19) 0.138(17) 0.043(16) -0.01(2) -0.01(2)
S5A 0.13(3) 0.23(2) 0.10(2) 0.001(18) 0.00(3) -0.03(3)
Eu1 0.0163(8) 0.0378(9) 0.0423(10) -0.0046(9) 0.0006(8) 0.0024(8)
Eu2 0.0163(8) 0.0415(10) 0.0446(10) 0.0088(9) 0.0030(8) 0.0016(9)

loop_
_atom_type_symbol
_atom_type_description
_atom_type_scat_dispersion_real
_atom_type_scat_dispersion_imag
_atom_type_scat_source
C C 0.0033 0.0016 'International Tables Vol C Tables 4.2.6.8 and 6.1.1.4'
H H 0.0000 0.0000 'International Tables Vol C Tables 4.2.6.8 and 6.1.1.4'
O O 0.0106 0.0060 'International Tables Vol C Tables 4.2.6.8 and 6.1.1.4'
S S 0.1246 0.1234 'International Tables Vol C Tables 4.2.6.8 and 6.1.1.4'
Eu Eu -0.1578 3.6682 'International Tables Vol C Tables 4.2.6.8 and 6.1.1.4'

loop_
_geom_angle_atom_site_label_1
_geom_angle_atom_site_label_2
_geom_angle_atom_site_label_3
_geom_angle
_geom_angle_site_symmetry_1
_geom_angle_site_symmetry_3
C2 C1 C3B 118(6) . .
C1 C2 C3A 120(6) . .
C5 C4 C3B 121(4) . .
C5 C4 C3A 121(4) . .
C3B C4 C3A 117(3) . .
O1 C5 O2 124(4) . .
O1 C5 C4 122(4) . .
O2 C5 C4 113(3) . .
O3 C6 O4 122(4) . .
O3 C6 C7 117(3) . .
O4 C6 C7 121(4) . .
O3 C6 Eu2 59(2) . .
O4 C6 Eu2 63(2) . .
C7 C6 Eu2 175(3) . .
O2 C7 C8 103(3) . .
O2 C7 C6 111(3) . .
C8 C7 C6 114(3) . .
O27 C8 C7 107(3) . .
O27 C8 C9 106(3) . .
C7 C8 C9 113(3) . .
O6 C9 O5 126(4) . .
O6 C9 C8 116(3) . .
O5 C9 C8 118(3) . .
O9 C10 O10 126(3) . .
O9 C10 C37 116(3) . 1_655
O10 C10 C37 119(3) . 1_655
O8 C12 O7 125(4) . .
O8 C12 C13 119(4) . .
O7 C12 C13 115(4) . .
O13 C13 C14 106(3) . .
O13 C13 C12 112(3) . .
C14 C13 C12 113(3) . .
O14 C14 C13 105(3) . .
O14 C14 C15 113(3) . .
C13 C14 C15 111(3) . .
O12 C15 O11 126(4) . .
O12 C15 C14 121(4) . .
O11 C15 C14 113(4) . .
O15 C16 O13 125(5) . .
O15 C16 C17 127(5) . .
O13 C16 C17 108(5) . .
C16 C17 C18A 128(5) . .
C16 C17 C18B 120(5) . .
C18A C17 C18B 112(4) . .
O16 C20 O14 115(5) . .
O16 C20 C21 129(6) . .
O14 C20 C21 115(5) . .
C20 C21 C99A 118(6) . .
C20 C21 C99B 121(5) . .
C99A C21 C99B 120(5) . .
O23 C26 O24 122(4) . .
O23 C26 C27 125(4) . .
O24 C26 C27 113(4) . .
C26 C27 C28A 121(5) . .
C26 C27 C28B 119(4) . .
C28A C27 C28B 120(4) . .
C31 C30 C28B 113(6) . .
C30 C31 C28A 123(6) . .
O25 C32 C33 129(5) . .
O25 C32 O26 125(5) . .
C33 C32 O26 105(5) . .
C32 C33 C35A 135(5) . .
C32 C33 C35B 118(5) . .
C35A C33 C35B 107(4) . .
C89 C36 C35B 126(6) . .
O24 C37 C38 108(3) . .
O24 C37 C10 113(3) . 1_455
C38 C37 C10 112(3) . 1_455
O26 C38 C37 107(3) . .
O26 C38 C39 111(3) . .
C37 C38 C39 113(3) . .
O42 C39 O21 127(4) . .
O42 C39 C38 119(4) . .
O21 C39 C38 114(3) . .
O30 C41 O27 125(6) . .
O30 C41 C50 119(6) . .
O27 C41 C50 116(6) . .
C90 C45 C18B 115(6) . .
C41 C50 C48B 125(5) . .
C41 C50 C48A 124(5) . .
C48B C50 C48A 111(4) . .
C88 C87 C48A 120(6) . .
C87 C88 C48B 109(6) . .
C36 C89 C35A 109(5) . .
C45 C90 C18A 117(7) . .
C98 C97 C99B 108(7) . .
C97 C98 C99A 127(8) . .
C5 O2 C7 115(3) . .
C6 O3 Eu2 96(2) . .
C6 O4 Eu1 135(2) . .
C6 O4 Eu2 91(2) . .
Eu1 O4 Eu2 123.7(9) . .
C9 O5 Eu1 169(3) . .
C12 O7 Eu2 133(2) . .
C12 O8 Eu1 130(3) . .
C10 O9 Eu1 134(2) . .
C10 O10 Eu2 127(2) . .
C15 O11 Eu1 140(3) . 1_455
C16 O13 C13 116(3) . .
C20 O14 C14 123(4) . .
C70 O18 Eu1 129(4) . .
C39 O21 Eu2 139(3) . .
C26 O24 C37 118(3) . .
C32 O26 C38 116(4) . .
C41 O27 C8 117(4) . .
C71 O29 Eu2 134(5) . .
C31 C28A C27 92(4) . .
C30 C28B C27 92(4) . .
C33 C35A C89 101(4) . .
C36 C35B C33 97(4) . .
C21 C99A C98 90(5) . .
C21 C99B C97 92(4) . .
C17 C18A C90 100(5) . .
C45 C18B C17 96(4) . .
C4 C3A C2 90(3) . .
C4 C3B C1 94(4) . .
C50 C48A C87 95(4) . .
C50 C48B C88 104(4) . .
O5 Eu1 O9 82.7(11) . .
O5 Eu1 O11 76.4(10) . 1_655
O9 Eu1 O11 90.5(11) . 1_655
O5 Eu1 O8 141.8(10) . .
O9 Eu1 O8 100.5(10) . .
O11 Eu1 O8 140.9(10) 1_655 .
O5 Eu1 O18 121.5(13) . .
O9 Eu1 O18 143.6(12) . .
O11 Eu1 O18 72.0(12) 1_655 .
O8 Eu1 O18 77.4(12) . .
O5 Eu1 O17 80.4(11) . .
O9 Eu1 O17 144.1(10) . .
O11 Eu1 O17 115.6(12) 1_655 .
O8 Eu1 O17 75.2(11) . .
O18 Eu1 O17 71.3(12) . .
O5 Eu1 O4 72.3(9) . .
O9 Eu1 O4 72.6(9) . .
O11 Eu1 O4 145.9(10) 1_655 .
O8 Eu1 O4 72.5(9) . .
O18 Eu1 O4 137.3(11) . .
O17 Eu1 O4 72.2(10) . .
O5 Eu1 O19 140.7(12) . .
O9 Eu1 O19 70.8(12) . .
O11 Eu1 O19 75.3(12) 1_655 .
O8 Eu1 O19 73.3(12) . .
O18 Eu1 O19 73.8(15) . .
O17 Eu1 O19 137.0(13) . .
O4 Eu1 O19 123.3(12) . .
O5 Eu1 Eu2 90.5(8) . .
O9 Eu1 Eu2 52.2(7) . .
O11 Eu1 Eu2 142.1(9) 1_655 .
O8 Eu1 Eu2 64.1(7) . .
O18 Eu1 Eu2 141.4(9) . .
O17 Eu1 Eu2 96.4(8) . .
O4 Eu1 Eu2 28.5(6) . .
O19 Eu1 Eu2 95.3(10) . .
O20 Eu2 O7 156.9(15) . .
O20 Eu2 O21 75.5(15) . .
O7 Eu2 O21 81.5(11) . .
O20 Eu2 O29 92.0(17) . .
O7 Eu2 O29 83.5(13) . .
O21 Eu2 O29 72.6(12) . .
O20 Eu2 O10 95.9(16) . .
O7 Eu2 O10 104.2(11) . .
O21 Eu2 O10 143.5(10) . .
O29 Eu2 O10 72.3(13) . .
O20 Eu2 O28 91.8(16) . .
O7 Eu2 O28 79.6(10) . .
O21 Eu2 O28 74.7(10) . .
O29 Eu2 O28 145.0(12) . .
O10 Eu2 O28 141.7(10) . .
O20 Eu2 O3 74.9(14) . .
O7 Eu2 O3 121.7(10) . .
O21 Eu2 O3 134.9(10) . .
O29 Eu2 O3 141.2(13) . .
O10 Eu2 O3 72.9(10) . .
O28 Eu2 O3 73.0(9) . .
O20 Eu2 O4 126.1(13) . .
O7 Eu2 O4 71.9(9) . .
O21 Eu2 O4 140.7(10) . .
O29 Eu2 O4 130.1(12) . .
O10 Eu2 O4 72.7(9) . .
O28 Eu2 O4 72.5(9) . .
O3 Eu2 O4 51.2(9) . .
O20 Eu2 C6 100.1(15) . .
O7 Eu2 C6 97.1(11) . .
O21 Eu2 C6 144.8(10) . .
O29 Eu2 C6 142.4(13) . .
O10 Eu2 C6 71.2(10) . .
O28 Eu2 C6 70.5(10) . .
O3 Eu2 C6 25.2(10) . .
O4 Eu2 C6 25.9(9) . .
O20 Eu2 Eu1 148.5(12) . .
O7 Eu2 Eu1 53.9(7) . .
O21 Eu2 Eu1 135.1(8) . .
O29 Eu2 Eu1 103.5(11) . .
O10 Eu2 Eu1 64.2(7) . .
O28 Eu2 Eu1 90.9(7) . .
O3 Eu2 Eu1 75.9(7) . .
O4 Eu2 Eu1 27.8(5) . .
C6 Eu2 Eu1 51.7(8) . .

loop_
_geom_bond_atom_site_label_1
_geom_bond_atom_site_label_2
_geom_bond_distance
_geom_bond_site_symmetry_2
C1 C2 1.20(10) .
C1 C3B 1.61(8) .
C2 C3A 1.68(8) .
C4 C5 1.49(6) .
C4 C3B 1.61(6) .
C4 C3A 1.66(5) .
C5 O1 1.22(5) .
C5 O2 1.33(5) .
C6 O3 1.23(5) .
C6 O4 1.26(4) .
C6 C7 1.54(5) .
C6 Eu2 2.88(4) .
C7 O2 1.43(4) .
C7 C8 1.53(5) .
C8 O27 1.44(5) .
C8 C9 1.56(5) .
C9 O6 1.23(5) .
C9 O5 1.27(5) .
C10 O9 1.26(4) .
C10 O10 1.26(4) .
C10 C37 1.52(5) 1_655
C12 O8 1.24(5) .
C12 O7 1.27(5) .
C12 C13 1.53(6) .
C13 O13 1.42(5) .
C13 C14 1.50(5) .
C14 O14 1.45(5) .
C14 C15 1.50(5) .
C15 O12 1.26(5) .
C15 O11 1.26(5) .
C16 O15 1.18(6) .
C16 O13 1.37(5) .
C16 C17 1.47(8) .
C17 C18A 1.51(8) .
C17 C18B 1.68(6) .
C20 O16 1.23(8) .
C20 O14 1.30(6) .
C20 C21 1.48(8) .
C21 C99A 1.58(8) .
C21 C99B 1.62(8) .
C26 O23 1.19(5) .
C26 O24 1.34(5) .
C26 C27 1.45(6) .
C27 C28A 1.63(7) .
C27 C28B 1.71(6) .
C30 C31 1.34(11) .
C30 C28B 1.68(8) .
C31 C28A 1.61(9) .
C32 O25 1.19(7) .
C32 C33 1.32(8) .
C32 O26 1.35(6) .
C33 C35A 1.62(8) .
C33 C35B 1.79(7) .
C36 C89 1.34(7) .
C36 C35B 1.44(8) .
C37 O24 1.42(4) .
C37 C38 1.48(5) .
C37 C10 1.52(5) 1_455
C38 O26 1.45(5) .
C38 C39 1.54(6) .
C39 O42 1.22(5) .
C39 O21 1.27(5) .
C41 O30 1.22(9) .
C41 O27 1.26(7) .
C41 C50 1.46(8) .
C45 C90 1.27(8) .
C45 C18B 1.59(9) .
C50 C48B 1.54(6) .
C50 C48A 1.59(6) .
C70 O18 1.46(8) .
C71 O29 1.46(11) .
C87 C88 1.23(8) .
C87 C48A 1.66(7) .
C88 C48B 1.60(6) .
C89 C35A 1.67(7) .
C90 C18A 1.54(9) .
C97 C98 1.24(8) .
C97 C99B 1.76(9) .
C98 C99A 1.58(11) .
O3 Eu2 2.48(3) .
O4 Eu1 2.51(2) .
O4 Eu2 2.57(3) .
O5 Eu1 2.32(3) .
O7 Eu2 2.33(3) .
O8 Eu1 2.38(3) .
O9 Eu1 2.32(3) .
O10 Eu2 2.42(3) .
O11 Eu1 2.35(3) 1_455
O17 Eu1 2.49(3) .
O18 Eu1 2.46(3) .
O19 Eu1 2.53(3) .
O20 Eu2 2.33(5) .
O21 Eu2 2.38(3) .
O28 Eu2 2.42(3) .
O29 Eu2 2.39(4) .
Eu1 O11 2.35(3) 1_655
Eu1 Eu2 4.478(3) .

loop_
_platon_squeeze_void_nr
_platon_squeeze_void_average_x
_platon_squeeze_void_average_y
_platon_squeeze_void_average_z
_platon_squeeze_void_volume
_platon_squeeze_void_count_electrons
1 -0.065 0.330 0.681 297.4 17.5
2 0.107 -0.031 0.529 30.4 4.4
3 0.064 0.830 0.819 297.5 17.1
4 -0.107 0.469 0.971 30.3 5.1
5 0.435 0.170 0.319 297.6 18.5
6 0.564 0.670 0.180 297.7 18.0
7 0.393 0.031 0.029 30.4 4.6
8 0.607 0.531 0.471 30.4 4.6
